data_4513952
loop_
_publ_author_name
'Pu, Xinghui'
'Hu, Jiefeng'
'Zhao, Yue'
'Shi, Zhuangzhi'

_publ_section_title
;
 Nickel-Catalyzed Decarbonylative Borylation and Silylation of Esters
;
_journal_issue 10
_journal_name_full 'ACS Catalysis'
_journal_page_first 6692
_journal_paper_doi 10.1021/acscatal.6b01956
_journal_volume 6
_journal_year 2016
_chemical_formula_sum 'C42 H57 Cl3 N4 Ni O'
_chemical_formula_weight 798.98
_chemical_name_systematic
; 
 ? 
;
_space_group_IT_number 33
_symmetry_cell_setting orthorhombic
_symmetry_space_group_name_Hall 'P 2c -2n'
_symmetry_space_group_name_H-M 'P n a 21'
_atom_sites_solution_hydrogens geom
_atom_sites_solution_primary direct
_atom_sites_solution_secondary difmap
_audit_creation_method SHELXL-97
_cell_angle_alpha 90.00
_cell_angle_beta 90.00
_cell_angle_gamma 90.00
_cell_formula_units_Z 4
_cell_length_a 12.7494(12)
_cell_length_b 28.039(3)
_cell_length_c 11.5771(11)
_cell_measurement_reflns_used 6778
_cell_measurement_temperature 296(2)
_cell_measurement_theta_max 24.95
_cell_measurement_theta_min 2.48
_cell_volume 4138.6(7)
_computing_cell_refinement 'Bruker SAINT'
_computing_data_collection 'Bruker APEX2'
_computing_data_reduction 'Bruker SAINT'
_computing_molecular_graphics 'Bruker SHELXTL'
_computing_publication_material 'Bruker SHELXTL'
_computing_structure_refinement 'SHELXL-97 (Sheldrick, 2008)'
_computing_structure_solution 'SHELXS-97 (Sheldrick, 2008)'
_diffrn_ambient_temperature 296(2)
_diffrn_measured_fraction_theta_full 0.998
_diffrn_measured_fraction_theta_max 0.998
_diffrn_measurement_device_type 'Bruker APEX-II CCD'
_diffrn_measurement_method '\f and \w scans'
_diffrn_radiation_monochromator graphite
_diffrn_radiation_source 'fine-focus sealed tube'
_diffrn_radiation_type MoK\a
_diffrn_radiation_wavelength 0.71073
_diffrn_reflns_av_R_equivalents 0.0483
_diffrn_reflns_av_sigmaI/netI 0.0620
_diffrn_reflns_limit_h_max 16
_diffrn_reflns_limit_h_min -16
_diffrn_reflns_limit_k_max 36
_diffrn_reflns_limit_k_min -31
_diffrn_reflns_limit_l_max 15
_diffrn_reflns_limit_l_min -13
_diffrn_reflns_number 27269
_diffrn_reflns_theta_full 27.52
_diffrn_reflns_theta_max 27.52
_diffrn_reflns_theta_min 1.45
_exptl_absorpt_coefficient_mu 0.699
_exptl_absorpt_correction_T_max 0.8557
_exptl_absorpt_correction_T_min 0.8283
_exptl_absorpt_correction_type multi-scan
_exptl_absorpt_process_details sadabs
_exptl_crystal_colour
;
;
_exptl_crystal_density_diffrn 1.282
_exptl_crystal_density_method 'not measured'
_exptl_crystal_description block
_exptl_crystal_F_000 1696
_exptl_crystal_size_max 0.28
_exptl_crystal_size_mid 0.26
_exptl_crystal_size_min 0.23
_refine_diff_density_max 0.674
_refine_diff_density_min -0.499
_refine_diff_density_rms 0.073
_refine_ls_abs_structure_details 'Flack H D (1983), Acta Cryst. A39, 876-881'
_refine_ls_abs_structure_Flack 0.467(15)
_refine_ls_extinction_method none
_refine_ls_goodness_of_fit_ref 1.045
_refine_ls_hydrogen_treatment mixed
_refine_ls_matrix_type full
_refine_ls_number_parameters 461
_refine_ls_number_reflns 9170
_refine_ls_number_restraints 1
_refine_ls_restrained_S_all 1.045
_refine_ls_R_factor_all 0.0653
_refine_ls_R_factor_gt 0.0522
_refine_ls_shift/su_max 0.000
_refine_ls_shift/su_mean 0.000
_refine_ls_structure_factor_coef Fsqd
_refine_ls_weighting_details 'calc w=1/[\s^2^(Fo^2^)+(0.0543P)^2^+3.4763P] where P=(Fo^2^+2Fc^2^)/3'
_refine_ls_weighting_scheme calc
_refine_ls_wR_factor_gt 0.1218
_refine_ls_wR_factor_ref 0.1277
_reflns_number_gt 7736
_reflns_number_total 9170
_reflns_threshold_expression >2sigma(I)
_cod_data_source_file cs6b01956_si_002.cif
_cod_data_source_block 20160309szzpxh6541_0m_a
_cod_depositor_comments 'Adding full bibliography for 4513951--4513952.cif.'
_cod_original_sg_symbol_H-M Pna21
_cod_database_code 4513952

loop_
_symmetry_equiv_pos_as_xyz
'x, y, z'
'-x, -y, z+1/2'
'-x+1/2, y+1/2, z+1/2'
'x+1/2, -y+1/2, z'

loop_
_atom_site_label
_atom_site_type_symbol
_atom_site_fract_x
_atom_site_fract_y
_atom_site_fract_z
_atom_site_U_iso_or_equiv
_atom_site_adp_type
_atom_site_occupancy
_atom_site_symmetry_multiplicity
_atom_site_calc_flag
_atom_site_refinement_flags
C1 C 0.2901(3) 0.00374(15) 1.0190(3) 0.0331(9) Uani 1 1 d .
H1A H 0.2996 -0.0294 0.9972 0.040 Uiso 1 1 calc R
H1B H 0.2164 0.0087 1.0362 0.040 Uiso 1 1 calc R
C2 C 0.3562(4) 0.01473(18) 1.1270(4) 0.0443(11) Uani 1 1 d .
H2A H 0.3400 0.0466 1.1543 0.053 Uiso 1 1 calc R
H2B H 0.3384 -0.0077 1.1878 0.053 Uiso 1 1 calc R
C3 C 0.4721(4) 0.01127(18) 1.1006(4) 0.0460(12) Uani 1 1 d .
H3A H 0.5118 0.0193 1.1694 0.055 Uiso 1 1 calc R
H3B H 0.4891 -0.0213 1.0797 0.055 Uiso 1 1 calc R
C4 C 0.5040(4) 0.04393(15) 1.0040(4) 0.0365(10) Uani 1 1 d .
H4A H 0.5780 0.0395 0.9875 0.044 Uiso 1 1 calc R
H4B H 0.4936 0.0768 1.0275 0.044 Uiso 1 1 calc R
C5 C 0.4397(3) 0.03386(15) 0.8945(3) 0.0304(9) Uani 1 1 d .
H5A H 0.4571 0.0572 0.8358 0.037 Uiso 1 1 calc R
H5B H 0.4577 0.0026 0.8648 0.037 Uiso 1 1 calc R
C6 C 0.3226(3) 0.03587(12) 0.9193(3) 0.0223(7) Uani 1 1 d .
H6 H 0.3049 0.0688 0.9402 0.027 Uiso 1 1 calc R
C7 C 0.2689(3) -0.02029(11) 0.7587(3) 0.0254(8) Uani 1 1 d .
H7 H 0.3021 -0.0475 0.7864 0.030 Uiso 1 1 calc R
C8 C 0.2174(3) -0.01638(11) 0.6596(3) 0.0242(8) Uani 1 1 d .
H8 H 0.2074 -0.0403 0.6050 0.029 Uiso 1 1 calc R
C9 C 0.2098(3) 0.05559(11) 0.7478(3) 0.0179(7) Uani 1 1 d .
C10 C 0.2107(3) 0.05518(15) 0.4511(4) 0.0340(9) Uani 1 1 d .
H10A H 0.2390 0.0240 0.4320 0.041 Uiso 1 1 calc R
H10B H 0.2683 0.0755 0.4755 0.041 Uiso 1 1 calc R
C11 C 0.1566(4) 0.07696(14) 0.3442(4) 0.0403(11) Uani 1 1 d .
H11A H 0.1348 0.1093 0.3617 0.048 Uiso 1 1 calc R
H11B H 0.2062 0.0783 0.2808 0.048 Uiso 1 1 calc R
C12 C 0.0623(4) 0.04815(15) 0.3080(3) 0.0450(12) Uani 1 1 d .
H12A H 0.0285 0.0637 0.2430 0.054 Uiso 1 1 calc R
H12B H 0.0851 0.0168 0.2830 0.054 Uiso 1 1 calc R
C13 C -0.0155(4) 0.04280(17) 0.4048(4) 0.0402(11) Uani 1 1 d .
H13A H -0.0726 0.0224 0.3797 0.048 Uiso 1 1 calc R
H13B H -0.0447 0.0738 0.4235 0.048 Uiso 1 1 calc R
C14 C 0.0349(3) 0.02147(13) 0.5124(4) 0.0309(9) Uani 1 1 d .
H14A H 0.0560 -0.0111 0.4968 0.037 Uiso 1 1 calc R
H14B H -0.0158 0.0210 0.5749 0.037 Uiso 1 1 calc R
C15 C 0.1306(3) 0.05049(12) 0.5492(3) 0.0207(7) Uani 1 1 d .
H15 H 0.1062 0.0827 0.5685 0.025 Uiso 1 1 calc R
C16 C 0.3828(3) 0.21826(16) 0.9697(4) 0.0369(10) Uani 1 1 d .
H16A H 0.3808 0.2528 0.9699 0.044 Uiso 1 1 calc R
H16B H 0.4111 0.2079 0.8960 0.044 Uiso 1 1 calc R
C17 C 0.4547(4) 0.20058(17) 1.0685(4) 0.0447(11) Uani 1 1 d .
H17A H 0.4630 0.1663 1.0629 0.054 Uiso 1 1 calc R
H17B H 0.5235 0.2150 1.0608 0.054 Uiso 1 1 calc R
C18 C 0.4090(4) 0.21316(15) 1.1851(4) 0.0423(11) Uani 1 1 d .
H18A H 0.4068 0.2476 1.1935 0.051 Uiso 1 1 calc R
H18B H 0.4536 0.2004 1.2456 0.051 Uiso 1 1 calc R
C19 C 0.2988(4) 0.19294(17) 1.1979(4) 0.0462(12) Uani 1 1 d .
H19A H 0.2704 0.2022 1.2723 0.055 Uiso 1 1 calc R
H19B H 0.3019 0.1584 1.1953 0.055 Uiso 1 1 calc R
C20 C 0.2267(4) 0.21086(15) 1.1023(4) 0.0356(9) Uani 1 1 d .
H20A H 0.1581 0.1963 1.1103 0.043 Uiso 1 1 calc R
H20B H 0.2183 0.2451 1.1089 0.043 Uiso 1 1 calc R
C21 C 0.2721(3) 0.19870(13) 0.9845(3) 0.0252(8) Uani 1 1 d .
H21 H 0.2759 0.1639 0.9787 0.030 Uiso 1 1 calc R
C22 C 0.1773(3) 0.26323(12) 0.8728(4) 0.0303(9) Uani 1 1 d .
H22 H 0.2002 0.2892 0.9159 0.036 Uiso 1 1 calc R
C23 C 0.1129(3) 0.26462(11) 0.7809(4) 0.0307(8) Uani 1 1 d .
H23 H 0.0832 0.2916 0.7478 0.037 Uiso 1 1 calc R
C24 C 0.0328(3) 0.20307(12) 0.6487(3) 0.0242(8) Uani 1 1 d .
H24 H 0.0369 0.1683 0.6430 0.029 Uiso 1 1 calc R
C25 C -0.0820(3) 0.21609(14) 0.6729(3) 0.0284(8) Uani 1 1 d .
H25A H -0.1051 0.2002 0.7429 0.034 Uiso 1 1 calc R
H25B H -0.0877 0.2502 0.6849 0.034 Uiso 1 1 calc R
C26 C -0.1520(4) 0.20143(15) 0.5734(4) 0.0368(10) Uani 1 1 d .
H26A H -0.2232 0.2118 0.5886 0.044 Uiso 1 1 calc R
H26B H -0.1523 0.1669 0.5669 0.044 Uiso 1 1 calc R
C27 C -0.1142(4) 0.22316(15) 0.4598(4) 0.0390(10) Uani 1 1 d .
H27A H -0.1583 0.2121 0.3969 0.047 Uiso 1 1 calc R
H27B H -0.1195 0.2576 0.4636 0.047 Uiso 1 1 calc R
C28 C -0.0007(4) 0.20883(17) 0.4369(4) 0.0427(11) Uani 1 1 d .
H28A H 0.0030 0.1746 0.4263 0.051 Uiso 1 1 calc R
H28B H 0.0232 0.2239 0.3662 0.051 Uiso 1 1 calc R
C29 C 0.0712(4) 0.22334(15) 0.5359(3) 0.0353(9) Uani 1 1 d .
H29A H 0.1417 0.2119 0.5207 0.042 Uiso 1 1 calc R
H29B H 0.0738 0.2578 0.5411 0.042 Uiso 1 1 calc R
C30 C 0.1570(3) 0.18761(11) 0.8118(3) 0.0207(7) Uani 1 1 d .
C31 C -0.2070(3) 0.11770(12) 0.9473(4) 0.0278(8) Uani 1 1 d .
C32 C -0.2792(4) 0.13107(13) 1.0345(4) 0.0375(10) Uani 1 1 d .
H32 H -0.3505 0.1305 1.0179 0.045 Uiso 1 1 calc R
C33 C -0.2479(4) 0.14464(14) 1.1408(5) 0.0462(12) Uani 1 1 d .
H33 H -0.2971 0.1525 1.1969 0.055 Uiso 1 1 calc R
C34 C -0.1397(4) 0.14682(14) 1.1662(4) 0.0392(10) Uani 1 1 d .
H34 H -0.1177 0.1566 1.2391 0.047 Uiso 1 1 calc R
C35 C -0.0670(3) 0.13476(13) 1.0845(4) 0.0318(9) Uani 1 1 d .
H35 H 0.0039 0.1365 1.1028 0.038 Uiso 1 1 calc R
C36 C -0.0975(3) 0.11954(11) 0.9717(3) 0.0226(7) Uani 1 1 d .
C37 C -0.0235(3) 0.10616(11) 0.8825(3) 0.0248(8) Uani 1 1 d .
C38 C -0.0616(3) 0.09227(11) 0.7773(4) 0.0287(7) Uani 1 1 d .
H38 H -0.0143 0.0841 0.7194 0.034 Uiso 1 1 calc R
C39 C -0.1701(3) 0.08986(14) 0.7532(3) 0.0352(10) Uani 1 1 d .
H39 H -0.1934 0.0796 0.6812 0.042 Uiso 1 1 calc R
C40 C -0.2405(3) 0.10267(14) 0.8361(4) 0.0363(10) Uani 1 1 d .
H40 H -0.3119 0.1015 0.8197 0.044 Uiso 1 1 calc R
C41 C 0.0925(3) 0.10638(12) 0.9009(3) 0.0231(8) Uani 1 1 d .
C42 C 0.4965(4) 0.12930(19) 0.4554(6) 0.0584(14) Uani 1 1 d .
H42A H 0.4648 0.1606 0.4479 0.070 Uiso 1 1 calc R
H42B H 0.4574 0.1118 0.5135 0.070 Uiso 1 1 calc R
Cl1 Cl 0.31627(11) 0.14533(4) 0.66057(12) 0.0568(4) Uani 1 1 d .
Cl2 Cl 0.62434(16) 0.13577(7) 0.5011(3) 0.1255(11) Uani 1 1 d .
Cl3 Cl 0.48652(13) 0.09962(5) 0.32442(13) 0.0658(4) Uani 1 1 d .
N1 N 0.2642(2) 0.02366(9) 0.8132(2) 0.0198(6) Uani 1 1 d .
N2 N 0.1809(2) 0.03054(9) 0.6528(3) 0.0207(6) Uani 1 1 d .
N3 N 0.2034(2) 0.21571(10) 0.8917(3) 0.0236(7) Uani 1 1 d .
N4 N 0.0996(3) 0.21780(9) 0.7453(3) 0.0235(7) Uani 1 1 d .
Ni1 Ni 0.18542(3) 0.121654(12) 0.78164(4) 0.01835(10) Uani 1 1 d .
O1 O 0.1282(2) 0.09644(10) 0.9975(2) 0.0334(6) Uani 1 1 d .

loop_
_atom_site_aniso_label
_atom_site_aniso_U_11
_atom_site_aniso_U_22
_atom_site_aniso_U_33
_atom_site_aniso_U_23
_atom_site_aniso_U_13
_atom_site_aniso_U_12
C1 0.037(2) 0.039(2) 0.024(2) 0.0032(16) -0.0012(18) -0.0084(18)
C2 0.054(3) 0.057(3) 0.022(2) 0.0031(19) -0.006(2) -0.008(2)
C3 0.047(3) 0.055(3) 0.036(3) -0.004(2) -0.021(2) 0.004(2)
C4 0.031(2) 0.039(2) 0.039(2) -0.0061(19) -0.0083(19) -0.0032(18)
C5 0.020(2) 0.039(2) 0.032(2) -0.0023(17) -0.0030(16) -0.0052(16)
C6 0.0245(19) 0.0219(16) 0.0205(17) -0.0062(13) -0.0033(14) 0.0037(14)
C7 0.0299(19) 0.0156(14) 0.031(2) -0.0067(13) 0.0001(15) 0.0065(13)
C8 0.031(2) 0.0137(15) 0.028(2) -0.0088(14) -0.0022(16) 0.0033(13)
C9 0.0128(16) 0.0213(15) 0.0196(18) -0.0034(12) -0.0007(12) -0.0002(12)
C10 0.033(2) 0.039(2) 0.030(2) -0.0005(18) 0.0063(18) 0.0024(17)
C11 0.058(3) 0.033(2) 0.030(2) 0.0015(17) 0.016(2) 0.006(2)
C12 0.075(4) 0.039(2) 0.021(2) 0.0002(16) -0.011(2) 0.000(2)
C13 0.039(3) 0.044(2) 0.038(2) 0.0130(19) -0.017(2) -0.0068(19)
C14 0.037(2) 0.0275(18) 0.028(2) 0.0017(15) -0.0113(18) -0.0090(17)
C15 0.0250(19) 0.0194(15) 0.0176(17) -0.0040(13) -0.0021(14) -0.0021(14)
C16 0.029(2) 0.048(2) 0.034(2) -0.0042(19) -0.0050(18) -0.0021(19)
C17 0.032(2) 0.046(2) 0.056(3) 0.004(2) -0.014(2) -0.003(2)
C18 0.057(3) 0.034(2) 0.036(2) -0.0070(18) -0.023(2) 0.000(2)
C19 0.061(3) 0.050(3) 0.027(2) 0.0010(19) -0.004(2) -0.003(2)
C20 0.036(2) 0.042(2) 0.029(2) -0.0053(18) -0.0015(18) -0.0007(18)
C21 0.029(2) 0.0214(16) 0.0252(19) -0.0069(14) -0.0064(15) 0.0014(15)
C22 0.030(2) 0.0127(15) 0.048(2) -0.0063(15) -0.0054(19) -0.0017(14)
C23 0.037(2) 0.0166(14) 0.039(2) -0.0037(18) -0.011(2) 0.0017(13)
C24 0.031(2) 0.0168(15) 0.0248(19) -0.0020(14) -0.0071(15) 0.0026(14)
C25 0.029(2) 0.0311(18) 0.025(2) -0.0029(15) -0.0075(16) 0.0031(16)
C26 0.038(2) 0.032(2) 0.040(2) -0.0023(18) -0.016(2) 0.0027(17)
C27 0.047(3) 0.033(2) 0.036(2) -0.0038(18) -0.022(2) 0.0082(19)
C28 0.055(3) 0.048(3) 0.024(2) 0.0040(19) -0.007(2) 0.006(2)
C29 0.039(3) 0.039(2) 0.027(2) 0.0035(17) -0.0036(19) 0.0003(19)
C30 0.0204(17) 0.0193(15) 0.0225(19) -0.0049(12) -0.0027(12) -0.0012(13)
C31 0.0211(19) 0.0165(15) 0.046(2) 0.0102(16) 0.0044(16) 0.0017(14)
C32 0.032(2) 0.0195(17) 0.061(3) 0.0094(18) 0.017(2) 0.0066(16)
C33 0.053(3) 0.025(2) 0.061(3) 0.001(2) 0.026(3) 0.007(2)
C34 0.051(3) 0.030(2) 0.037(2) -0.0055(18) 0.014(2) 0.0033(19)
C35 0.040(2) 0.0244(17) 0.031(2) 0.0005(15) 0.0040(18) 0.0036(16)
C36 0.0249(18) 0.0133(14) 0.0297(19) 0.0042(13) 0.0072(15) 0.0033(14)
C37 0.033(2) 0.0148(15) 0.026(2) 0.0051(14) -0.0019(16) -0.0015(14)
C38 0.0298(18) 0.0294(16) 0.0271(17) 0.0009(19) -0.002(2) -0.0023(14)
C39 0.035(2) 0.037(2) 0.033(3) 0.0050(15) -0.0093(17) -0.0114(17)
C40 0.025(2) 0.0314(19) 0.053(3) 0.0065(19) 0.000(2) -0.0081(17)
C41 0.025(2) 0.0186(15) 0.0255(19) -0.0114(13) 0.0041(15) -0.0004(14)
C42 0.045(3) 0.054(3) 0.077(4) -0.008(3) 0.008(3) 0.000(2)
Cl1 0.0649(8) 0.0352(5) 0.0703(8) -0.0128(6) 0.0437(7) -0.0166(5)
Cl2 0.0693(12) 0.0760(11) 0.231(3) -0.0676(15) -0.0616(15) 0.0075(9)
Cl3 0.0819(11) 0.0522(7) 0.0634(9) -0.0096(6) -0.0070(7) 0.0199(7)
N1 0.0221(15) 0.0162(12) 0.0210(16) -0.0057(10) -0.0029(11) 0.0015(11)
N2 0.0276(16) 0.0131(12) 0.0214(15) -0.0058(11) -0.0009(13) 0.0001(12)
N3 0.0268(18) 0.0155(13) 0.0284(17) -0.0055(11) -0.0078(13) 0.0009(12)
N4 0.0314(17) 0.0132(12) 0.0259(16) -0.0019(10) -0.0077(12) -0.0010(11)
Ni1 0.02066(19) 0.01472(17) 0.01967(19) -0.00355(19) -0.0004(2) -0.00090(16)
O1 0.0296(16) 0.0490(17) 0.0217(14) 0.0034(12) 0.0013(11) 0.0067(13)

loop_
_atom_type_symbol
_atom_type_description
_atom_type_scat_dispersion_real
_atom_type_scat_dispersion_imag
_atom_type_scat_source
C C 0.0033 0.0016 'International Tables Vol C Tables 4.2.6.8 and 6.1.1.4'
H H 0.0000 0.0000 'International Tables Vol C Tables 4.2.6.8 and 6.1.1.4'
Cl Cl 0.1484 0.1585 'International Tables Vol C Tables 4.2.6.8 and 6.1.1.4'
N N 0.0061 0.0033 'International Tables Vol C Tables 4.2.6.8 and 6.1.1.4'
Ni Ni 0.3393 1.1124 'International Tables Vol C Tables 4.2.6.8 and 6.1.1.4'
O O 0.0106 0.0060 'International Tables Vol C Tables 4.2.6.8 and 6.1.1.4'

loop_
_geom_angle_atom_site_label_1
_geom_angle_atom_site_label_2
_geom_angle_atom_site_label_3
_geom_angle
C6 C1 C2 110.4(3)
C6 C1 H1A 109.6
C2 C1 H1A 109.6
C6 C1 H1B 109.6
C2 C1 H1B 109.6
H1A C1 H1B 108.1
C3 C2 C1 111.0(4)
C3 C2 H2A 109.4
C1 C2 H2A 109.4
C3 C2 H2B 109.4
C1 C2 H2B 109.4
H2A C2 H2B 108.0
C4 C3 C2 112.1(4)
C4 C3 H3A 109.2
C2 C3 H3A 109.2
C4 C3 H3B 109.2
C2 C3 H3B 109.2
H3A C3 H3B 107.9
C3 C4 C5 111.0(3)
C3 C4 H4A 109.4
C5 C4 H4A 109.4
C3 C4 H4B 109.4
C5 C4 H4B 109.4
H4A C4 H4B 108.0
C6 C5 C4 111.2(3)
C6 C5 H5A 109.4
C4 C5 H5A 109.4
C6 C5 H5B 109.4
C4 C5 H5B 109.4
H5A C5 H5B 108.0
N1 C6 C5 109.2(3)
N1 C6 C1 110.9(3)
C5 C6 C1 112.9(3)
N1 C6 H6 107.9
C5 C6 H6 107.9
C1 C6 H6 107.9
C8 C7 N1 107.4(3)
C8 C7 H7 126.3
N1 C7 H7 126.3
C7 C8 N2 106.9(3)
C7 C8 H8 126.5
N2 C8 H8 126.5
N2 C9 N1 104.4(3)
N2 C9 Ni1 128.5(2)
N1 C9 Ni1 127.1(2)
C15 C10 C11 109.2(3)
C15 C10 H10A 109.8
C11 C10 H10A 109.8
C15 C10 H10B 109.8
C11 C10 H10B 109.8
H10A C10 H10B 108.3
C12 C11 C10 111.6(3)
C12 C11 H11A 109.3
C10 C11 H11A 109.3
C12 C11 H11B 109.3
C10 C11 H11B 109.3
H11A C11 H11B 108.0
C13 C12 C11 111.8(3)
C13 C12 H12A 109.2
C11 C12 H12A 109.2
C13 C12 H12B 109.2
C11 C12 H12B 109.2
H12A C12 H12B 107.9
C12 C13 C14 111.7(4)
C12 C13 H13A 109.3
C14 C13 H13A 109.3
C12 C13 H13B 109.3
C14 C13 H13B 109.3
H13A C13 H13B 107.9
C13 C14 C15 110.8(3)
C13 C14 H14A 109.5
C15 C14 H14A 109.5
C13 C14 H14B 109.5
C15 C14 H14B 109.5
H14A C14 H14B 108.1
N2 C15 C14 111.9(3)
N2 C15 C10 110.2(3)
C14 C15 C10 111.9(3)
N2 C15 H15 107.5
C14 C15 H15 107.5
C10 C15 H15 107.5
C21 C16 C17 110.5(4)
C21 C16 H16A 109.6
C17 C16 H16A 109.6
C21 C16 H16B 109.6
C17 C16 H16B 109.6
H16A C16 H16B 108.1
C18 C17 C16 110.9(4)
C18 C17 H17A 109.5
C16 C17 H17A 109.5
C18 C17 H17B 109.5
C16 C17 H17B 109.5
H17A C17 H17B 108.0
C17 C18 C19 110.8(4)
C17 C18 H18A 109.5
C19 C18 H18A 109.5
C17 C18 H18B 109.5
C19 C18 H18B 109.5
H18A C18 H18B 108.1
C18 C19 C20 111.3(4)
C18 C19 H19A 109.4
C20 C19 H19A 109.4
C18 C19 H19B 109.4
C20 C19 H19B 109.4
H19A C19 H19B 108.0
C21 C20 C19 110.4(4)
C21 C20 H20A 109.6
C19 C20 H20A 109.6
C21 C20 H20B 109.6
C19 C20 H20B 109.6
H20A C20 H20B 108.1
N3 C21 C20 110.9(3)
N3 C21 C16 110.7(3)
C20 C21 C16 111.9(3)
N3 C21 H21 107.7
C20 C21 H21 107.7
C16 C21 H21 107.7
C23 C22 N3 107.3(3)
C23 C22 H22 126.3
N3 C22 H22 126.3
C22 C23 N4 106.5(3)
C22 C23 H23 126.8
N4 C23 H23 126.8
N4 C24 C29 111.5(3)
N4 C24 C25 110.4(3)
C29 C24 C25 112.3(3)
N4 C24 H24 107.5
C29 C24 H24 107.5
C25 C24 H24 107.5
C26 C25 C24 111.0(3)
C26 C25 H25A 109.4
C24 C25 H25A 109.4
C26 C25 H25B 109.4
C24 C25 H25B 109.4
H25A C25 H25B 108.0
C25 C26 C27 111.2(4)
C25 C26 H26A 109.4
C27 C26 H26A 109.4
C25 C26 H26B 109.4
C27 C26 H26B 109.4
H26A C26 H26B 108.0
C28 C27 C26 110.1(3)
C28 C27 H27A 109.6
C26 C27 H27A 109.6
C28 C27 H27B 109.6
C26 C27 H27B 109.6
H27A C27 H27B 108.2
C29 C28 C27 111.8(4)
C29 C28 H28A 109.3
C27 C28 H28A 109.3
C29 C28 H28B 109.3
C27 C28 H28B 109.3
H28A C28 H28B 107.9
C24 C29 C28 110.8(4)
C24 C29 H29A 109.5
C28 C29 H29A 109.5
C24 C29 H29B 109.5
C28 C29 H29B 109.5
H29A C29 H29B 108.1
N3 C30 N4 105.1(3)
N3 C30 Ni1 127.2(3)
N4 C30 Ni1 126.9(2)
C32 C31 C40 121.9(4)
C32 C31 C36 119.1(4)
C40 C31 C36 119.0(4)
C33 C32 C31 122.2(4)
C33 C32 H32 118.9
C31 C32 H32 118.9
C32 C33 C34 119.4(4)
C32 C33 H33 120.3
C34 C33 H33 120.3
C35 C34 C33 120.5(4)
C35 C34 H34 119.7
C33 C34 H34 119.7
C34 C35 C36 121.5(4)
C34 C35 H35 119.3
C36 C35 H35 119.3
C31 C36 C35 117.3(3)
C31 C36 C37 119.2(4)
C35 C36 C37 123.5(4)
C38 C37 C36 118.5(4)
C38 C37 C41 118.6(3)
C36 C37 C41 122.9(3)
C37 C38 C39 122.5(4)
C37 C38 H38 118.8
C39 C38 H38 118.8
C40 C39 C38 119.5(4)
C40 C39 H39 120.2
C38 C39 H39 120.2
C39 C40 C31 121.3(4)
C39 C40 H40 119.4
C31 C40 H40 119.4
O1 C41 C37 119.4(3)
O1 C41 Ni1 119.0(3)
C37 C41 Ni1 121.6(3)
Cl2 C42 Cl3 112.9(3)
Cl2 C42 H42A 109.0
Cl3 C42 H42A 109.0
Cl2 C42 H42B 109.0
Cl3 C42 H42B 109.0
H42A C42 H42B 107.8
C9 N1 C7 110.7(3)
C9 N1 C6 124.5(3)
C7 N1 C6 124.3(3)
C9 N2 C8 110.6(3)
C9 N2 C15 125.7(3)
C8 N2 C15 123.3(3)
C30 N3 C22 110.3(3)
C30 N3 C21 125.0(3)
C22 N3 C21 124.7(3)
C30 N4 C23 110.8(3)
C30 N4 C24 124.8(3)
C23 N4 C24 124.5(3)
C41 Ni1 C30 88.09(14)
C41 Ni1 C9 91.86(14)
C30 Ni1 C9 177.98(15)
C41 Ni1 Cl1 170.28(12)
C30 Ni1 Cl1 88.25(11)
C9 Ni1 Cl1 92.12(10)

loop_
_geom_bond_atom_site_label_1
_geom_bond_atom_site_label_2
_geom_bond_distance
C1 C6 1.522(5)
C1 C2 1.538(6)
C1 H1A 0.9700
C1 H1B 0.9700
C2 C3 1.513(7)
C2 H2A 0.9700
C2 H2B 0.9700
C3 C4 1.501(7)
C3 H3A 0.9700
C3 H3B 0.9700
C4 C5 1.536(6)
C4 H4A 0.9700
C4 H4B 0.9700
C5 C6 1.521(5)
C5 H5A 0.9700
C5 H5B 0.9700
C6 N1 1.477(4)
C6 H6 0.9800
C7 C8 1.327(5)
C7 N1 1.386(4)
C7 H7 0.9300
C8 N2 1.398(4)
C8 H8 0.9300
C9 N2 1.356(4)
C9 N1 1.363(4)
C9 Ni1 1.919(3)
C10 C15 1.533(5)
C10 C11 1.543(6)
C10 H10A 0.9700
C10 H10B 0.9700
C11 C12 1.508(7)
C11 H11A 0.9700
C11 H11B 0.9700
C12 C13 1.504(7)
C12 H12A 0.9700
C12 H12B 0.9700
C13 C14 1.525(6)
C13 H13A 0.9700
C13 H13B 0.9700
C14 C15 1.526(5)
C14 H14A 0.9700
C14 H14B 0.9700
C15 N2 1.471(5)
C15 H15 0.9800
C16 C21 1.525(6)
C16 C17 1.547(6)
C16 H16A 0.9700
C16 H16B 0.9700
C17 C18 1.512(7)
C17 H17A 0.9700
C17 H17B 0.9700
C18 C19 1.522(7)
C18 H18A 0.9700
C18 H18B 0.9700
C19 C20 1.524(6)
C19 H19A 0.9700
C19 H19B 0.9700
C20 C21 1.520(6)
C20 H20A 0.9700
C20 H20B 0.9700
C21 N3 1.466(5)
C21 H21 0.9800
C22 C23 1.344(6)
C22 N3 1.390(4)
C22 H22 0.9300
C23 N4 1.387(4)
C23 H23 0.9300
C24 N4 1.465(4)
C24 C29 1.506(6)
C24 C25 1.534(6)
C24 H24 0.9800
C25 C26 1.514(5)
C25 H25A 0.9700
C25 H25B 0.9700
C26 C27 1.528(7)
C26 H26A 0.9700
C26 H26B 0.9700
C27 C28 1.525(7)
C27 H27A 0.9700
C27 H27B 0.9700
C28 C29 1.523(6)
C28 H28A 0.9700
C28 H28B 0.9700
C29 H29A 0.9700
C29 H29B 0.9700
C30 N3 1.351(4)
C30 N4 1.359(5)
C30 Ni1 1.917(3)
C31 C32 1.416(6)
C31 C40 1.420(6)
C31 C36 1.425(5)
C32 C33 1.349(7)
C32 H32 0.9300
C33 C34 1.411(7)
C33 H33 0.9300
C34 C35 1.367(6)
C34 H34 0.9300
C35 C36 1.428(6)
C35 H35 0.9300
C36 C37 1.447(5)
C37 C38 1.368(6)
C37 C41 1.494(5)
C38 C39 1.413(5)
C38 H38 0.9300
C39 C40 1.362(6)
C39 H39 0.9300
C40 H40 0.9300
C41 O1 1.240(5)
C41 Ni1 1.869(4)
C42 Cl2 1.723(6)
C42 Cl3 1.734(6)
C42 H42A 0.9700
C42 H42B 0.9700
Cl1 Ni1 2.2778(12)

loop_
_geom_torsion_atom_site_label_1
_geom_torsion_atom_site_label_2
_geom_torsion_atom_site_label_3
_geom_torsion_atom_site_label_4
_geom_torsion
C6 C1 C2 C3 -54.6(5)
C1 C2 C3 C4 57.1(5)
C2 C3 C4 C5 -56.4(5)
C3 C4 C5 C6 53.9(5)
C4 C5 C6 N1 -177.2(3)
C4 C5 C6 C1 -53.4(4)
C2 C1 C6 N1 176.5(3)
C2 C1 C6 C5 53.6(5)
N1 C7 C8 N2 0.2(4)
C15 C10 C11 C12 -55.9(4)
C10 C11 C12 C13 56.3(5)
C11 C12 C13 C14 -55.3(5)
C12 C13 C14 C15 54.5(5)
C13 C14 C15 N2 -179.9(3)
C13 C14 C15 C10 -55.6(4)
C11 C10 C15 N2 -179.0(3)
C11 C10 C15 C14 55.8(4)
C21 C16 C17 C18 -55.3(5)
C16 C17 C18 C19 56.5(5)
C17 C18 C19 C20 -57.5(5)
C18 C19 C20 C21 56.5(5)
C19 C20 C21 N3 180.0(3)
C19 C20 C21 C16 -55.9(5)
C17 C16 C21 N3 179.5(3)
C17 C16 C21 C20 55.2(5)
N3 C22 C23 N4 0.6(5)
N4 C24 C25 C26 179.6(3)
C29 C24 C25 C26 54.5(4)
C24 C25 C26 C27 -55.5(4)
C25 C26 C27 C28 56.8(5)
C26 C27 C28 C29 -56.7(5)
N4 C24 C29 C28 -178.4(3)
C25 C24 C29 C28 -54.0(4)
C27 C28 C29 C24 55.5(5)
C40 C31 C32 C33 178.9(4)
C36 C31 C32 C33 -1.3(5)
C31 C32 C33 C34 1.6(6)
C32 C33 C34 C35 -0.8(6)
C33 C34 C35 C36 -0.2(6)
C32 C31 C36 C35 0.3(5)
C40 C31 C36 C35 -179.9(3)
C32 C31 C36 C37 -179.7(3)
C40 C31 C36 C37 0.1(5)
C34 C35 C36 C31 0.4(5)
C34 C35 C36 C37 -179.7(3)
C31 C36 C37 C38 0.2(5)
C35 C36 C37 C38 -179.8(3)
C31 C36 C37 C41 -179.2(3)
C35 C36 C37 C41 0.9(5)
C36 C37 C38 C39 -0.9(5)
C41 C37 C38 C39 178.4(3)
C37 C38 C39 C40 1.4(6)
C38 C39 C40 C31 -1.0(6)
C32 C31 C40 C39 -179.9(4)
C36 C31 C40 C39 0.3(5)
C38 C37 C41 O1 -146.1(3)
C36 C37 C41 O1 33.2(5)
C38 C37 C41 Ni1 34.2(4)
C36 C37 C41 Ni1 -146.4(3)
N2 C9 N1 C7 0.2(4)
Ni1 C9 N1 C7 -177.6(3)
N2 C9 N1 C6 172.3(3)
Ni1 C9 N1 C6 -5.4(5)
C8 C7 N1 C9 -0.3(4)
C8 C7 N1 C6 -172.4(3)
C5 C6 N1 C9 -107.4(4)
C1 C6 N1 C9 127.6(4)
C5 C6 N1 C7 63.6(4)
C1 C6 N1 C7 -61.4(5)
N1 C9 N2 C8 -0.1(4)
Ni1 C9 N2 C8 177.6(3)
N1 C9 N2 C15 -172.5(3)
Ni1 C9 N2 C15 5.3(5)
C7 C8 N2 C9 -0.1(4)
C7 C8 N2 C15 172.5(3)
C14 C15 N2 C9 -131.7(4)
C10 C15 N2 C9 103.1(4)
C14 C15 N2 C8 56.8(5)
C10 C15 N2 C8 -68.3(4)
N4 C30 N3 C22 -1.6(4)
Ni1 C30 N3 C22 168.3(3)
N4 C30 N3 C21 178.7(3)
Ni1 C30 N3 C21 -11.3(5)
C23 C22 N3 C30 0.7(5)
C23 C22 N3 C21 -179.7(4)
C20 C21 N3 C30 -119.2(4)
C16 C21 N3 C30 116.0(4)
C20 C21 N3 C22 61.2(5)
C16 C21 N3 C22 -63.6(5)
N3 C30 N4 C23 2.0(4)
Ni1 C30 N4 C23 -168.0(3)
N3 C30 N4 C24 -178.2(3)
Ni1 C30 N4 C24 11.8(5)
C22 C23 N4 C30 -1.7(5)
C22 C23 N4 C24 178.5(4)
C29 C24 N4 C30 -116.6(4)
C25 C24 N4 C30 117.9(4)
C29 C24 N4 C23 63.2(5)
C25 C24 N4 C23 -62.3(5)
O1 C41 Ni1 C30 -99.1(3)
C37 C41 Ni1 C30 80.6(3)
O1 C41 Ni1 C9 82.9(3)
C37 C41 Ni1 C9 -97.4(3)
O1 C41 Ni1 Cl1 -31.2(9)
C37 C41 Ni1 Cl1 148.5(5)
N3 C30 Ni1 C41 84.7(3)
N4 C30 Ni1 C41 -107.4(3)
N3 C30 Ni1 C9 173(4)
N4 C30 Ni1 C9 -19(4)
N3 C30 Ni1 Cl1 -86.3(3)
N4 C30 Ni1 Cl1 81.6(3)
N2 C9 Ni1 C41 111.6(3)
N1 C9 Ni1 C41 -71.2(3)
N2 C9 Ni1 C30 23(4)
N1 C9 Ni1 C30 -160(4)
N2 C9 Ni1 Cl1 -77.3(3)
N1 C9 Ni1 Cl1 100.0(3)
